data_7039500
loop_
_publ_author_name
'Khavasi, Hamid Reza'
'Kavand, Sima'

_publ_section_title
;
 Conformational variety of flexible mono-dentate ligands in coordination
 compounds: influence of \p-involving interactions.
;
_journal_issue 26
_journal_name_full 'Dalton transactions (Cambridge, England : 2003)'
_journal_page_first 10761
_journal_page_last 10770
_journal_paper_doi 10.1039/c6dt01563h
_journal_volume 45
_journal_year 2016
_chemical_formula_sum 'C32 H22 Cl4 Hg N4 O2'
_chemical_formula_weight 836.93
_chemical_name_systematic
; 
 ? 
;
_space_group_IT_number 15
_symmetry_cell_setting monoclinic
_symmetry_space_group_name_Hall '-C 2yc'
_symmetry_space_group_name_H-M 'C 1 2/c 1'
_atom_sites_solution_hydrogens geom
_atom_sites_solution_primary direct
_atom_sites_solution_secondary difmap
_audit_creation_method SHELXL-97
_audit_update_record
;
2016-03-29 deposited with the CCDC.
2016-06-06 downloaded from the CCDC.
;
_cell_angle_alpha 90.00
_cell_angle_beta 125.788(14)
_cell_angle_gamma 90.00
_cell_formula_units_Z 4
_cell_length_a 26.559(5)
_cell_length_b 4.7805(9)
_cell_length_c 29.195(6)
_cell_measurement_reflns_used 12721
_cell_measurement_temperature 298(2)
_cell_measurement_theta_max 27.00
_cell_measurement_theta_min 1.65
_cell_volume 3006.9(11)
_computing_cell_refinement 'X-Area 1.31 (Stoe & Cie GmbH, 2005)'
_computing_data_collection 'X-Area 1.31 (Stoe & Cie GmbH, 2005)'
_computing_data_reduction 'X-Area 1.31 (Stoe & Cie GmbH, 2005)'
_computing_molecular_graphics 'ORTEP-3 for Windows (Farrugia, 1997)'
_computing_publication_material 'WinGX (Farrugia, 1999)'
_computing_structure_refinement 'SHELXL-97 (Sheldrick, 1997)'
_computing_structure_solution 'SHELXS-97 (Sheldrick, 1990)'
_diffrn_ambient_temperature 298(2)
_diffrn_detector_area_resol_mean '0.15 mm'
_diffrn_measured_fraction_theta_full 0.999
_diffrn_measured_fraction_theta_max 0.999
_diffrn_measurement_device_type 'STOE IPDS II'
_diffrn_measurement_method 'rotation method'
_diffrn_radiation_monochromator graphite
_diffrn_radiation_source 'fine-focus sealed tube'
_diffrn_radiation_type MoK\a
_diffrn_radiation_wavelength 0.71073
_diffrn_reflns_av_R_equivalents 0.0918
_diffrn_reflns_av_sigmaI/netI 0.0920
_diffrn_reflns_limit_h_max 32
_diffrn_reflns_limit_h_min -33
_diffrn_reflns_limit_k_max 6
_diffrn_reflns_limit_k_min -6
_diffrn_reflns_limit_l_max 37
_diffrn_reflns_limit_l_min -37
_diffrn_reflns_number 12721
_diffrn_reflns_theta_full 27.00
_diffrn_reflns_theta_max 27.00
_diffrn_reflns_theta_min 1.65
_diffrn_standards_number 0
_exptl_absorpt_coefficient_mu 5.512
_exptl_absorpt_correction_T_max 0.5469
_exptl_absorpt_correction_T_min 0.2536
_exptl_absorpt_correction_type numerical
_exptl_absorpt_process_details 'shape of crystal determined optically'
_exptl_crystal_colour Colorless
_exptl_crystal_density_diffrn 1.849
_exptl_crystal_density_method 'not measured'
_exptl_crystal_description Needle
_exptl_crystal_F_000 1624
_exptl_crystal_size_max 0.45
_exptl_crystal_size_mid 0.05
_exptl_crystal_size_min 0.05
_refine_diff_density_max 1.120
_refine_diff_density_min -1.102
_refine_diff_density_rms 0.266
_refine_ls_extinction_method none
_refine_ls_goodness_of_fit_ref 1.010
_refine_ls_hydrogen_treatment constr
_refine_ls_matrix_type full
_refine_ls_number_parameters 195
_refine_ls_number_reflns 3273
_refine_ls_number_restraints 0
_refine_ls_restrained_S_all 1.010
_refine_ls_R_factor_all 0.0652
_refine_ls_R_factor_gt 0.0512
_refine_ls_shift/su_max 0.004
_refine_ls_shift/su_mean 0.005
_refine_ls_structure_factor_coef Fsqd
_refine_ls_weighting_details 'calc w=1/[\s^2^(Fo^2^)+(0.0987P)^2^+0.0000P] where P=(Fo^2^+2Fc^2^)/3'
_refine_ls_weighting_scheme calc
_refine_ls_wR_factor_gt 0.1012
_refine_ls_wR_factor_ref 0.1211
_reflns_number_gt 3030
_reflns_number_total 3273
_reflns_threshold_expression >2sigma(I)
_cod_data_source_file c6dt01563h2.cif
_cod_data_source_block d
_cod_depositor_comments
;
The following automatic conversions were performed:

'_symmetry_cell_setting' value 'Monoclinic' changed to 'monoclinic'
according to
/usr/data/users/saulius/crontab/automatic-downloads/rss-feeds/RSC/lib/dictionaries/cif_core.dic
dictionary named 'cif_core.dic' version 2.4.2 from 2011-04-26.

Automatic conversion script
Id: cif_fix_values 4268 2015-11-12 08:31:59Z antanas 

 Adding full bibliography for 7039497--7039504.cif.
;
_cod_original_sg_symbol_H-M C2/c
_cod_original_formula_sum 'C32 H22 Cl4 Hg1 N4 O2'
_cod_database_code 7039500

loop_
_symmetry_equiv_pos_as_xyz
'x, y, z'
'-x, y, -z+1/2'
'x+1/2, y+1/2, z'
'-x+1/2, y+1/2, -z+1/2'
'-x, -y, -z'
'x, -y, z-1/2'
'-x+1/2, -y+1/2, -z'
'x+1/2, -y+1/2, z-1/2'

loop_
_atom_site_label
_atom_site_type_symbol
_atom_site_fract_x
_atom_site_fract_y
_atom_site_fract_z
_atom_site_U_iso_or_equiv
_atom_site_adp_type
_atom_site_occupancy
_atom_site_symmetry_multiplicity
_atom_site_calc_flag
_atom_site_refinement_flags
C5 C 0.5420(7) 1.036(3) 0.8916(6) 0.041(4) Uani 1 1 d .
C8 C 0.4250(9) 1.182(3) 0.9546(7) 0.061(5) Uani 1 1 d .
H8 H 0.4617 1.2841 0.9754 0.074 Uiso 1 1 calc R
C7 C 0.4179(7) 1.000(3) 0.9165(6) 0.038(4) Uani 1 1 d .
C11 C 0.3134(8) 0.884(3) 0.8916(7) 0.054(4) Uani 1 1 d .
N2 N 0.4619(6) 0.957(2) 0.9056(5) 0.048(3) Uani 1 1 d .
H2A H 0.4641 0.7887 0.8964 0.058 Uiso 1 1 calc R
Cl2 Cl 0.2715(2) 1.1355(11) 0.9480(2) 0.0830(16) Uani 1 1 d .
O1 O 0.5051(5) 1.3910(19) 0.9226(5) 0.063(3) Uani 1 1 d .
C14 C 0.2930(9) 0.520(3) 0.8074(7) 0.067(5) Uani 1 1 d .
H14 H 0.2853 0.4032 0.7785 0.080 Uiso 1 1 calc R
C15 C 0.3476(8) 0.660(3) 0.8399(7) 0.054(4) Uani 1 1 d .
H15 H 0.3781 0.6277 0.8343 0.065 Uiso 1 1 calc R
C16 C 0.3596(7) 0.850(3) 0.8811(7) 0.048(4) Uani 1 1 d .
C12 C 0.2572(9) 0.740(4) 0.8578(9) 0.070(5) Uani 1 1 d .
H12 H 0.2258 0.7711 0.8623 0.084 Uiso 1 1 calc R
C6 C 0.5014(7) 1.142(3) 0.9073(6) 0.045(4) Uani 1 1 d .
C4 C 0.5184(7) 0.846(3) 0.8482(7) 0.044(4) Uani 1 1 d .
H4 H 0.4786 0.7768 0.8318 0.053 Uiso 1 1 calc R
C3 C 0.6060(7) 0.853(3) 0.8532(6) 0.051(4) Uani 1 1 d .
H3 H 0.6288 0.7886 0.8405 0.061 Uiso 1 1 calc R
C13 C 0.2481(9) 0.555(4) 0.8183(8) 0.075(5) Uani 1 1 d .
H13 H 0.2118 0.4499 0.7982 0.090 Uiso 1 1 calc R
Hg1 Hg 0.5000 0.4203(2) 0.7500 0.0580(4) Uani 1 2 d S
N1 N 0.5502(6) 0.757(3) 0.8288(5) 0.049(3) Uani 1 1 d .
C2 C 0.6348(8) 1.051(4) 0.8982(7) 0.066(5) Uani 1 1 d .
H2 H 0.6754 1.1117 0.9152 0.079 Uiso 1 1 calc R
C9 C 0.3806(8) 1.228(4) 0.9652(6) 0.057(4) Uani 1 1 d .
H9 H 0.3874 1.3532 0.9926 0.069 Uiso 1 1 calc R
C10 C 0.3268(8) 1.078(4) 0.9331(7) 0.058(4) Uani 1 1 d .
C1 C 0.5993(7) 1.146(3) 0.9145(7) 0.049(4) Uani 1 1 d .
H1 H 0.6143 1.2866 0.9416 0.059 Uiso 1 1 calc R
Cl1 Cl 0.4137(2) 0.3241(10) 0.7508(2) 0.0720(13) Uani 1 1 d .

loop_
_atom_site_aniso_label
_atom_site_aniso_U_11
_atom_site_aniso_U_22
_atom_site_aniso_U_33
_atom_site_aniso_U_23
_atom_site_aniso_U_13
_atom_site_aniso_U_12
C5 0.057(11) 0.030(8) 0.046(8) -0.004(7) 0.036(8) 0.001(7)
C8 0.088(14) 0.029(8) 0.085(12) 0.000(8) 0.060(12) 0.007(8)
C7 0.040(9) 0.029(8) 0.043(8) -0.001(6) 0.023(8) -0.005(6)
C11 0.071(12) 0.030(9) 0.073(11) 0.020(8) 0.050(10) 0.016(9)
N2 0.058(8) 0.019(6) 0.088(9) 0.003(6) 0.055(8) 0.003(6)
Cl2 0.078(4) 0.092(4) 0.108(4) 0.009(3) 0.071(3) 0.020(3)
O1 0.092(9) 0.013(5) 0.103(8) -0.007(5) 0.068(7) -0.004(6)
C14 0.083(14) 0.036(10) 0.063(11) -0.010(7) 0.033(11) -0.018(9)
C15 0.071(13) 0.032(9) 0.062(10) -0.003(7) 0.040(10) 0.003(8)
C16 0.050(10) 0.038(9) 0.061(10) 0.015(7) 0.035(9) 0.015(7)
C12 0.049(13) 0.038(10) 0.112(16) 0.013(10) 0.041(12) 0.008(9)
C6 0.040(9) 0.026(8) 0.066(10) -0.004(6) 0.028(8) -0.004(6)
C4 0.033(9) 0.027(8) 0.087(12) 0.014(7) 0.044(9) 0.009(6)
C3 0.030(10) 0.063(12) 0.058(10) 0.011(8) 0.025(8) 0.012(8)
C13 0.062(13) 0.048(11) 0.100(14) 0.007(11) 0.039(12) -0.012(10)
Hg1 0.0747(8) 0.0341(5) 0.0772(7) 0.000 0.0513(6) 0.000
N1 0.043(9) 0.038(7) 0.070(9) 0.012(6) 0.035(8) 0.008(6)
C2 0.063(12) 0.045(9) 0.090(12) -0.013(10) 0.045(11) -0.016(10)
C9 0.065(13) 0.052(10) 0.045(9) -0.011(8) 0.027(10) 0.002(9)
C10 0.056(11) 0.064(10) 0.058(10) 0.011(10) 0.037(9) 0.016(11)
C1 0.052(11) 0.033(9) 0.073(11) -0.006(7) 0.043(10) -0.004(7)
Cl1 0.073(3) 0.061(3) 0.095(3) 0.003(2) 0.057(3) -0.008(2)

loop_
_atom_type_symbol
_atom_type_description
_atom_type_scat_dispersion_real
_atom_type_scat_dispersion_imag
_atom_type_scat_source
C C 0.0033 0.0016 'International Tables Vol C Tables 4.2.6.8 and 6.1.1.4'
H H 0.0000 0.0000 'International Tables Vol C Tables 4.2.6.8 and 6.1.1.4'
N N 0.0061 0.0033 'International Tables Vol C Tables 4.2.6.8 and 6.1.1.4'
O O 0.0106 0.0060 'International Tables Vol C Tables 4.2.6.8 and 6.1.1.4'
Hg Hg -2.3894 9.2266 'International Tables Vol C Tables 4.2.6.8 and 6.1.1.4'
Cl Cl 0.1484 0.1585 'International Tables Vol C Tables 4.2.6.8 and 6.1.1.4'

loop_
_geom_angle_atom_site_label_1
_geom_angle_atom_site_label_2
_geom_angle_atom_site_label_3
_geom_angle
_geom_angle_site_symmetry_1
_geom_angle_site_symmetry_3
C1 C5 C4 119.0(13) . .
C1 C5 C6 121.4(13) . .
C4 C5 C6 119.2(13) . .
C7 C8 C9 123.9(17) . .
C7 C8 H8 118.1 . .
C9 C8 H8 118.1 . .
C8 C7 N2 123.8(14) . .
C8 C7 C16 119.3(14) . .
N2 C7 C16 116.7(12) . .
C12 C11 C10 124.6(16) . .
C12 C11 C16 118.9(16) . .
C10 C11 C16 116.4(15) . .
C6 N2 C7 129.1(12) . .
C6 N2 H2A 115.5 . .
C7 N2 H2A 115.5 . .
C15 C14 C13 118.8(16) . .
C15 C14 H14 120.6 . .
C13 C14 H14 120.6 . .
C14 C15 C16 122.6(17) . .
C14 C15 H15 118.7 . .
C16 C15 H15 118.7 . .
C15 C16 C11 117.9(16) . .
C15 C16 C7 123.3(14) . .
C11 C16 C7 118.6(14) . .
C13 C12 C11 120.7(17) . .
C13 C12 H12 119.7 . .
C11 C12 H12 119.7 . .
O1 C6 N2 122.3(14) . .
O1 C6 C5 120.8(13) . .
N2 C6 C5 117.0(12) . .
N1 C4 C5 122.8(14) . .
N1 C4 H4 118.6 . .
C5 C4 H4 118.6 . .
N1 C3 C2 124.6(15) . .
N1 C3 H3 117.7 . .
C2 C3 H3 117.7 . .
C12 C13 C14 120.8(18) . .
C12 C13 H13 119.6 . .
C14 C13 H13 119.6 . .
Cl1 Hg1 Cl1 157.4(2) . 2_656
Cl1 Hg1 N1 98.0(3) . 2_656
Cl1 Hg1 N1 96.7(3) 2_656 2_656
Cl1 Hg1 N1 96.7(3) . .
Cl1 Hg1 N1 98.0(3) 2_656 .
N1 Hg1 N1 98.4(6) 2_656 .
C3 N1 C4 117.3(14) . .
C3 N1 Hg1 124.4(10) . .
C4 N1 Hg1 118.3(10) . .
C1 C2 C3 115.8(15) . .
C1 C2 H2 122.1 . .
C3 C2 H2 122.1 . .
C10 C9 C8 116.4(15) . .
C10 C9 H9 121.8 . .
C8 C9 H9 121.8 . .
C9 C10 C11 125.2(15) . .
C9 C10 Cl2 115.8(13) . .
C11 C10 Cl2 119.0(14) . .
C2 C1 C5 120.2(14) . .
C2 C1 H1 119.9 . .
C5 C1 H1 119.9 . .

loop_
_geom_bond_atom_site_label_1
_geom_bond_atom_site_label_2
_geom_bond_distance
_geom_bond_site_symmetry_2
C5 C1 1.36(2) .
C5 C4 1.374(19) .
C5 C6 1.49(2) .
C8 C7 1.33(2) .
C8 C9 1.40(2) .
C8 H8 0.9300 .
C7 N2 1.396(17) .
C7 C16 1.45(2) .
C11 C12 1.40(2) .
C11 C10 1.40(2) .
C11 C16 1.44(2) .
N2 C6 1.351(17) .
N2 H2A 0.8600 .
Cl2 C10 1.781(16) .
O1 C6 1.255(15) .
C14 C15 1.36(2) .
C14 C13 1.41(3) .
C14 H14 0.9300 .
C15 C16 1.39(2) .
C15 H15 0.9300 .
C12 C13 1.36(3) .
C12 H12 0.9300 .
C4 N1 1.331(17) .
C4 H4 0.9300 .
C3 N1 1.296(18) .
C3 C2 1.42(2) .
C3 H3 0.9300 .
C13 H13 0.9300 .
Hg1 Cl1 2.352(5) .
Hg1 Cl1 2.352(5) 2_656
Hg1 N1 2.466(13) 2_656
Hg1 N1 2.466(13) .
C2 C1 1.36(2) .
C2 H2 0.9300 .
C9 C10 1.37(2) .
C9 H9 0.9300 .
C1 H1 0.9300 .

loop_
_geom_torsion_atom_site_label_1
_geom_torsion_atom_site_label_2
_geom_torsion_atom_site_label_3
_geom_torsion_atom_site_label_4
_geom_torsion
_geom_torsion_site_symmetry_1
C9 C8 C7 N2 179.2(14) .
C9 C8 C7 C16 4(2) .
C8 C7 N2 C6 -33(2) .
C16 C7 N2 C6 142.3(15) .
C13 C14 C15 C16 -4(2) .
C14 C15 C16 C11 4(2) .
C14 C15 C16 C7 179.5(14) .
C12 C11 C16 C15 -4(2) .
C10 C11 C16 C15 -179.6(14) .
C12 C11 C16 C7 -179.8(13) .
C10 C11 C16 C7 4.6(19) .
C8 C7 C16 C15 179.1(14) .
N2 C7 C16 C15 3(2) .
C8 C7 C16 C11 -5.4(19) .
N2 C7 C16 C11 178.9(12) .
C10 C11 C12 C13 179.9(17) .
C16 C11 C12 C13 5(2) .
C7 N2 C6 O1 3(3) .
C7 N2 C6 C5 -178.1(13) .
C1 C5 C6 O1 29(2) .
C4 C5 C6 O1 -143.4(15) .
C1 C5 C6 N2 -149.7(15) .
C4 C5 C6 N2 37.9(19) .
C1 C5 C4 N1 2(2) .
C6 C5 C4 N1 174.9(13) .
C11 C12 C13 C14 -5(3) .
C15 C14 C13 C12 5(3) .
C2 C3 N1 C4 -2(2) .
C2 C3 N1 Hg1 179.0(12) .
C5 C4 N1 C3 1(2) .
C5 C4 N1 Hg1 -179.3(10) .
Cl1 Hg1 N1 C3 169.5(11) .
Cl1 Hg1 N1 C3 6.7(12) 2_656
N1 Hg1 N1 C3 -91.4(12) 2_656
Cl1 Hg1 N1 C4 -9.9(10) .
Cl1 Hg1 N1 C4 -172.7(10) 2_656
N1 Hg1 N1 C4 89.2(10) 2_656
N1 C3 C2 C1 -2(2) .
C7 C8 C9 C10 -1(2) .
C8 C9 C10 C11 1(3) .
C8 C9 C10 Cl2 179.0(12) .
C12 C11 C10 C9 -177.7(16) .
C16 C11 C10 C9 -2(2) .
C12 C11 C10 Cl2 4(2) .
C16 C11 C10 Cl2 179.3(11) .
C3 C2 C1 C5 5(2) .
C4 C5 C1 C2 -6(2) .
C6 C5 C1 C2 -178.0(14) .
